data_7713112
loop_
_publ_author_name
'Zhang, Xu'
'Liu, Dongyan'
'Yu, Jiahui'
'Li, Xin'
'Zheng, Hanwen'
'Zhou, Yanan'
'Huang, Cui-Ying'
'Zhu, Yanyu'
'Jiao, Cheng--Qi'
'Sun, Zhen-Gang'

_publ_section_title
;
 Highly pH-stable lanthanide MOFs: tunable luminescence and ratiometric
 luminescent probe for sulfamethazine
;
_journal_name_full 'Dalton Transactions'
_journal_paper_doi 10.1039/D3DT01117H
_journal_year 2023
_chemical_formula_moiety 'C11 H13 F Gd N O10 P2, 2(H2 O)'
_chemical_formula_sum 'C11 H18 F Gd N O12 P2'
_chemical_formula_weight 594.45
_space_group_crystal_system monoclinic
_space_group_IT_number 15
_space_group_name_Hall '-C 2yc'
_space_group_name_H-M_alt 'C 1 2/c 1'
_atom_sites_solution_hydrogens mixed
_atom_sites_solution_primary direct
_audit_creation_date 2023-02-19
_audit_creation_method
;
Olex2 1.2
(compiled 2018.05.29 svn.r3508 for OlexSys, GUI svn.r5506)
;
_audit_update_record
;
2023-05-16 deposited with the CCDC.	2023-05-18 downloaded from the CCDC.
;
_cell_angle_alpha 90
_cell_angle_beta 125.362(2)
_cell_angle_gamma 90
_cell_formula_units_Z 8
_cell_length_a 29.012(4)
_cell_length_b 8.8924(13)
_cell_length_c 17.275(2)
_cell_measurement_reflns_used 3725
_cell_measurement_temperature 296(2)
_cell_measurement_theta_max 30.18
_cell_measurement_theta_min 2.45
_cell_volume 3634.5(8)
_computing_cell_refinement 'SAINT v8.34A (Bruker, 2013)'
_computing_data_collection 'SAINT v8.34A (Bruker, 2013)'
_computing_data_reduction 'SAINT v8.34A (Bruker, 2013)'
_computing_molecular_graphics 'Olex2 (Dolomanov et al., 2009)'
_computing_publication_material 'Olex2 (Dolomanov et al., 2009)'
_computing_structure_refinement 'ShelXL (Sheldrick, 2015)'
_computing_structure_solution 'ShelXS-1997 (Sheldrick, 2008)'
_diffrn_ambient_temperature 296.15
_diffrn_measured_fraction_theta_full 0.999
_diffrn_measured_fraction_theta_max 0.914
_diffrn_measurement_device_type 'CCD area detector'
_diffrn_measurement_method 'phi and omega scans'
_diffrn_radiation_monochromator graphite
_diffrn_radiation_type MoK\a
_diffrn_radiation_wavelength 0.71073
_diffrn_reflns_av_R_equivalents 0.0382
_diffrn_reflns_av_unetI/netI 0.0537
_diffrn_reflns_Laue_measured_fraction_full 0.999
_diffrn_reflns_Laue_measured_fraction_max 0.914
_diffrn_reflns_limit_h_max 34
_diffrn_reflns_limit_h_min -36
_diffrn_reflns_limit_k_max 11
_diffrn_reflns_limit_k_min -11
_diffrn_reflns_limit_l_max 20
_diffrn_reflns_limit_l_min -24
_diffrn_reflns_number 12162
_diffrn_reflns_point_group_measured_fraction_full 0.999
_diffrn_reflns_point_group_measured_fraction_max 0.914
_diffrn_reflns_theta_full 25.242
_diffrn_reflns_theta_max 30.260
_diffrn_reflns_theta_min 1.721
_exptl_absorpt_coefficient_mu 3.900
_exptl_absorpt_correction_type none
_exptl_crystal_colour 'clear light colourless'
_exptl_crystal_colour_lustre clear
_exptl_crystal_colour_modifier light
_exptl_crystal_colour_primary colourless
_exptl_crystal_density_diffrn 2.173
_exptl_crystal_description block
_exptl_crystal_F_000 2320
_exptl_crystal_size_max 0.146
_exptl_crystal_size_mid 0.049
_exptl_crystal_size_min 0.032
_refine_diff_density_max 0.600
_refine_diff_density_min -1.207
_refine_diff_density_rms 0.159
_refine_ls_extinction_method none
_refine_ls_goodness_of_fit_ref 0.984
_refine_ls_hydrogen_treatment constr
_refine_ls_matrix_type full
_refine_ls_number_parameters 261
_refine_ls_number_reflns 4965
_refine_ls_number_restraints 0
_refine_ls_restrained_S_all 0.984
_refine_ls_R_factor_all 0.0492
_refine_ls_R_factor_gt 0.0310
_refine_ls_shift/su_max 0.002
_refine_ls_shift/su_mean 0.000
_refine_ls_structure_factor_coef Fsqd
_refine_ls_weighting_details 'w=1/[\s^2^(Fo^2^)+(0.0288P)^2^] where P=(Fo^2^+2Fc^2^)/3'
_refine_ls_weighting_scheme calc
_refine_ls_wR_factor_gt 0.0611
_refine_ls_wR_factor_ref 0.0670
_reflns_Friedel_coverage 0.000
_reflns_number_gt 3896
_reflns_number_total 4965
_reflns_threshold_expression 'I > 2\s(I)'
_cod_data_source_file d3dt01117h2.cif
_cod_data_source_block szg288
_cod_original_cell_volume 3634.5(9)
_cod_database_code 7713112
_shelx_shelxl_version_number 2016/6
_shelx_space_group_comment
;
The symmetry employed for this shelxl refinement is uniquely defined
by the following loop, which should always be used as a source of
symmetry information in preference to the above space-group names.
They are only intended as comments.
;
_shelx_estimated_absorpt_t_max 0.885
_shelx_estimated_absorpt_t_min 0.600
_olex2_refinement_description
;
1. Fixed Uiso
 At 1.2 times of:
  All C(H) groups, All C(H,H) groups, All N(H) groups
 At 1.5 times of:
  All O(H) groups, All O(H,H) groups
2.a Free rotating group:
 O11(H11A,H11B), O12(H12A,H12B)
2.b Ternary CH refined with riding coordinates:
 N1(H1)
2.c Secondary CH2 refined with riding coordinates:
 C1(H1A,H1B), C3(H3A,H3B), C2(H2A,H2B)
2.d Aromatic/amide H refined with riding coordinates:
 C7(H7), C6(H6), C5(H5A), C8(H8)
2.e Idealised tetrahedral OH refined as rotating group:
 O3(H3), O5(H5)
;
_olex2_submission_special_instructions 'No special instructions were received'

loop_
_space_group_symop_operation_xyz
'x, y, z'
'-x, y, -z+1/2'
'x+1/2, y+1/2, z'
'-x+1/2, y+1/2, -z+1/2'
'-x, -y, -z'
'x, -y, z-1/2'
'-x+1/2, -y+1/2, -z'
'x+1/2, -y+1/2, z-1/2'

loop_
_atom_site_label
_atom_site_type_symbol
_atom_site_fract_x
_atom_site_fract_y
_atom_site_fract_z
_atom_site_U_iso_or_equiv
_atom_site_adp_type
_atom_site_occupancy
_atom_site_site_symmetry_order
_atom_site_calc_flag
_atom_site_refinement_flags_posn
_atom_site_refinement_flags_adp
_atom_site_refinement_flags_occupancy
_atom_site_disorder_assembly
_atom_site_disorder_group
Gd1 Gd 0.24785(2) 0.13655(2) 0.61879(2) 0.01317(6) Uani 1 1 d . . . . .
P2 P 0.26949(4) 0.54450(11) 0.57167(7) 0.0150(2) Uani 1 1 d . . . . .
P1 P 0.36912(4) 0.23824(11) 0.61974(7) 0.0165(2) Uani 1 1 d . . . . .
F1 F 0.60749(14) 0.8170(4) 0.9279(3) 0.0766(12) Uani 1 1 d . . . . .
O8 O 0.19252(11) -0.0439(3) 0.63912(18) 0.0209(6) Uani 1 1 d . . . . .
O4 O 0.25673(11) 0.3895(3) 0.58676(19) 0.0221(6) Uani 1 1 d . . . . .
O10 O 0.30607(12) -0.2350(3) 0.83223(19) 0.0251(6) Uani 1 1 d . . . . .
O9 O 0.19281(11) -0.2271(3) 0.72818(18) 0.0195(6) Uani 1 1 d . . . . .
O7 O 0.30482(11) -0.0548(3) 0.74017(18) 0.0222(6) Uani 1 1 d . . . . .
O3 O 0.41857(13) 0.1468(4) 0.6323(2) 0.0299(7) Uani 1 1 d . . . . .
H3 H 0.419753 0.161341 0.586613 0.045 Uiso 1 1 calc GR . . . .
O1 O 0.33501(11) 0.1453(3) 0.64158(19) 0.0219(6) Uani 1 1 d . . . . .
O5 O 0.23451(12) 0.6604(3) 0.5861(2) 0.0221(6) Uani 1 1 d . . . . .
H5 H 0.234726 0.742146 0.564354 0.033 Uiso 1 1 calc GR . . . .
O2 O 0.33772(11) 0.3241(3) 0.52812(18) 0.0198(6) Uani 1 1 d . . . . .
O6 O 0.26182(12) 0.5732(3) 0.47889(18) 0.0231(6) Uani 1 1 d . . . . .
N1 N 0.37521(13) 0.4635(4) 0.7395(2) 0.0199(7) Uani 1 1 d . . . . .
H1 H 0.347012 0.397163 0.735782 0.024 Uiso 1 1 calc R . . . .
C10 C 0.21641(16) -0.1389(4) 0.7048(2) 0.0161(7) Uani 1 1 d . . . . .
C4 C 0.46378(18) 0.6041(5) 0.8640(3) 0.0264(10) Uani 1 1 d . . . . .
C1 C 0.40948(16) 0.3684(5) 0.7186(3) 0.0210(8) Uani 1 1 d . . . . .
H1A H 0.436480 0.311048 0.775109 0.025 Uiso 1 1 calc R . . . .
H1B H 0.430802 0.434385 0.705494 0.025 Uiso 1 1 calc R . . . .
C3 C 0.41241(19) 0.5232(5) 0.8416(3) 0.0301(10) Uani 1 1 d . . . . .
H3A H 0.390164 0.590884 0.851744 0.036 Uiso 1 1 calc R . . . .
H3B H 0.423994 0.439435 0.885140 0.036 Uiso 1 1 calc R . . . .
C7 C 0.5646(2) 0.6014(6) 0.9347(3) 0.0383(12) Uani 1 1 d . . . . .
H7 H 0.599081 0.551334 0.967589 0.046 Uiso 1 1 calc R . . . .
C6 C 0.46226(19) 0.7537(5) 0.8395(3) 0.0370(11) Uani 1 1 d . . . . .
H6 H 0.428265 0.805996 0.808826 0.044 Uiso 1 1 calc R . . . .
C5 C 0.51532(19) 0.5298(6) 0.9119(3) 0.0312(10) Uani 1 1 d . . . . .
H5A H 0.517118 0.429818 0.929211 0.037 Uiso 1 1 calc R . . . .
C9 C 0.28132(17) -0.1440(4) 0.7641(3) 0.0184(8) Uani 1 1 d . . . . .
C8 C 0.5102(2) 0.8269(6) 0.8597(4) 0.0474(14) Uani 1 1 d . . . . .
H8 H 0.508891 0.926433 0.841976 0.057 Uiso 1 1 calc R . . . .
C2 C 0.34302(18) 0.5877(5) 0.6679(3) 0.0285(10) Uani 1 1 d . . . . .
H2A H 0.362970 0.613543 0.640120 0.034 Uiso 1 1 calc R . . . .
H2B H 0.343367 0.675847 0.701356 0.034 Uiso 1 1 calc R . . . .
C00R C 0.5603(2) 0.7459(6) 0.9073(4) 0.0434(13) Uani 1 1 d . . . . .
O11 O 0.4153(2) -0.1008(5) 0.3792(4) 0.0756(14) Uani 1 1 d . . . . .
H11A H 0.386977 -0.139008 0.374517 0.113 Uiso 1 1 d G . . . .
H11B H 0.442492 -0.160100 0.416023 0.113 Uiso 1 1 d G . . . .
O12 O 0.41864(19) 0.1617(5) 0.4823(3) 0.0589(11) Uani 1 1 d . . . . .
H12A H 0.454297 0.158712 0.522312 0.088 Uiso 1 1 d G . . . .
H12B H 0.407111 0.079021 0.452112 0.088 Uiso 1 1 d G . . . .

loop_
_atom_site_aniso_label
_atom_site_aniso_U_11
_atom_site_aniso_U_22
_atom_site_aniso_U_33
_atom_site_aniso_U_23
_atom_site_aniso_U_13
_atom_site_aniso_U_12
Gd1 0.02041(10) 0.00805(9) 0.01353(8) 0.00011(7) 0.01124(7) -0.00027(8)
P2 0.0219(5) 0.0089(5) 0.0159(4) -0.0006(3) 0.0120(4) -0.0010(4)
P1 0.0200(5) 0.0160(5) 0.0159(5) 0.0003(4) 0.0118(4) 0.0016(4)
F1 0.0384(19) 0.071(3) 0.117(3) -0.018(2) 0.043(2) -0.0245(17)
O8 0.0224(14) 0.0187(15) 0.0218(14) 0.0079(11) 0.0130(12) 0.0030(11)
O4 0.0239(15) 0.0132(15) 0.0256(15) 0.0031(10) 0.0123(13) 0.0002(11)
O10 0.0282(16) 0.0227(16) 0.0252(15) 0.0139(12) 0.0159(13) 0.0093(12)
O9 0.0229(14) 0.0187(15) 0.0190(14) 0.0033(10) 0.0134(12) -0.0027(11)
O7 0.0244(15) 0.0194(16) 0.0253(15) 0.0074(11) 0.0159(13) 0.0007(12)
O3 0.0307(16) 0.0359(19) 0.0301(16) 0.0051(13) 0.0216(14) 0.0129(14)
O1 0.0274(15) 0.0177(15) 0.0265(14) 0.0034(11) 0.0190(13) 0.0012(12)
O5 0.0339(16) 0.0140(15) 0.0263(14) 0.0033(11) 0.0220(13) 0.0050(12)
O2 0.0233(14) 0.0183(14) 0.0170(13) 0.0005(10) 0.0113(12) -0.0011(11)
O6 0.0416(17) 0.0127(14) 0.0216(14) -0.0002(11) 0.0221(14) 0.0008(12)
N1 0.0202(17) 0.0205(17) 0.0224(17) -0.0040(13) 0.0144(15) -0.0035(14)
C10 0.0240(19) 0.0150(18) 0.0133(16) -0.0026(14) 0.0131(15) -0.0031(16)
C4 0.025(2) 0.036(3) 0.0175(19) -0.0124(17) 0.0115(18) -0.0067(18)
C1 0.0202(19) 0.025(2) 0.0176(18) -0.0023(16) 0.0107(16) 0.0000(17)
C3 0.035(3) 0.039(3) 0.023(2) -0.0143(18) 0.021(2) -0.011(2)
C7 0.026(2) 0.053(3) 0.028(2) -0.011(2) 0.011(2) -0.001(2)
C6 0.023(2) 0.032(3) 0.044(3) -0.012(2) 0.012(2) -0.004(2)
C5 0.031(2) 0.037(3) 0.019(2) -0.0050(18) 0.0115(19) -0.001(2)
C9 0.027(2) 0.0158(19) 0.0178(17) -0.0015(15) 0.0163(16) -0.0018(16)
C8 0.039(3) 0.032(3) 0.065(4) -0.010(2) 0.026(3) -0.009(2)
C2 0.025(2) 0.017(2) 0.035(2) -0.0004(17) 0.013(2) -0.0046(17)
C00R 0.028(3) 0.049(3) 0.053(3) -0.021(3) 0.023(3) -0.015(2)
O11 0.062(3) 0.067(3) 0.076(3) -0.002(2) 0.027(3) -0.007(3)
O12 0.069(3) 0.073(3) 0.051(3) -0.002(2) 0.044(2) 0.008(2)

loop_
_atom_type_symbol
_atom_type_description
_atom_type_scat_dispersion_real
_atom_type_scat_dispersion_imag
_atom_type_scat_source
C C 0.0033 0.0016 'International Tables Vol C Tables 4.2.6.8 and 6.1.1.4'
H H 0.0000 0.0000 'International Tables Vol C Tables 4.2.6.8 and 6.1.1.4'
F F 0.0171 0.0103 'International Tables Vol C Tables 4.2.6.8 and 6.1.1.4'
Gd Gd -0.1653 3.9035 'International Tables Vol C Tables 4.2.6.8 and 6.1.1.4'
N N 0.0061 0.0033 'International Tables Vol C Tables 4.2.6.8 and 6.1.1.4'
O O 0.0106 0.0060 'International Tables Vol C Tables 4.2.6.8 and 6.1.1.4'
P P 0.1023 0.0942 'International Tables Vol C Tables 4.2.6.8 and 6.1.1.4'

loop_
_geom_angle_atom_site_label_1
_geom_angle_atom_site_label_2
_geom_angle_atom_site_label_3
_geom_angle
_geom_angle_site_symmetry_1
_geom_angle_site_symmetry_3
_geom_angle_publ_flag
O8 Gd1 O10 69.59(10) . 4_556 ?
O8 Gd1 O9 106.10(9) . 4_556 ?
O8 Gd1 O7 66.02(9) . . ?
O4 Gd1 O8 146.16(9) . . ?
O4 Gd1 O10 79.36(10) . 4_556 ?
O4 Gd1 O9 71.47(9) . 4_556 ?
O4 Gd1 O7 138.51(9) . . ?
O4 Gd1 O6 123.65(9) . 7_556 ?
O10 Gd1 O9 65.93(9) 4_556 4_556 ?
O10 Gd1 O7 106.10(9) 4_556 . ?
O7 Gd1 O9 73.70(9) . 4_556 ?
O1 Gd1 O8 137.81(9) . . ?
O1 Gd1 O4 75.69(9) . . ?
O1 Gd1 O10 140.86(9) . 4_556 ?
O1 Gd1 O9 77.71(9) . 4_556 ?
O1 Gd1 O7 75.49(9) . . ?
O1 Gd1 O2 123.24(9) . 7_556 ?
O1 Gd1 O6 79.61(10) . 7_556 ?
O2 Gd1 O8 83.12(9) 7_556 . ?
O2 Gd1 O4 78.13(9) 7_556 . ?
O2 Gd1 O10 79.37(9) 7_556 4_556 ?
O2 Gd1 O9 137.04(9) 7_556 4_556 ?
O2 Gd1 O7 143.24(9) 7_556 . ?
O2 Gd1 O6 74.68(9) 7_556 7_556 ?
O6 Gd1 O8 76.85(9) 7_556 . ?
O6 Gd1 O10 139.52(9) 7_556 4_556 ?
O6 Gd1 O9 148.06(9) 7_556 4_556 ?
O6 Gd1 O7 79.06(9) 7_556 . ?
O4 P2 O5 109.41(16) . . ?
O4 P2 O6 116.37(16) . . ?
O4 P2 C2 108.18(18) . . ?
O5 P2 C2 103.83(19) . . ?
O6 P2 O5 110.38(16) . . ?
O6 P2 C2 107.9(2) . . ?
O3 P1 C1 99.29(18) . . ?
O1 P1 O3 111.61(17) . . ?
O1 P1 O2 117.46(16) . . ?
O1 P1 C1 105.95(17) . . ?
O2 P1 O3 111.25(16) . . ?
O2 P1 C1 109.54(17) . . ?
C10 O8 Gd1 120.6(2) . . ?
P2 O4 Gd1 173.20(18) . . ?
C9 O10 Gd1 119.4(2) . 4_546 ?
C10 O9 Gd1 118.6(2) . 4_546 ?
C9 O7 Gd1 119.5(2) . . ?
P1 O3 H3 109.5 . . ?
P1 O1 Gd1 142.13(16) . . ?
P2 O5 H5 109.5 . . ?
P1 O2 Gd1 147.04(17) . 7_556 ?
P2 O6 Gd1 119.84(15) . 7_556 ?
C1 N1 H1 106.8 . . ?
C1 N1 C3 110.4(3) . . ?
C1 N1 C2 113.4(3) . . ?
C3 N1 H1 106.8 . . ?
C2 N1 H1 106.8 . . ?
C2 N1 C3 112.2(3) . . ?
O8 C10 O9 126.5(4) . . ?
O8 C10 C9 116.5(3) . . ?
O9 C10 C9 117.0(3) . . ?
C6 C4 C3 122.2(4) . . ?
C5 C4 C3 119.7(4) . . ?
C5 C4 C6 118.1(4) . . ?
P1 C1 H1A 108.4 . . ?
P1 C1 H1B 108.4 . . ?
N1 C1 P1 115.4(3) . . ?
N1 C1 H1A 108.4 . . ?
N1 C1 H1B 108.4 . . ?
H1A C1 H1B 107.5 . . ?
N1 C3 H3A 108.9 . . ?
N1 C3 H3B 108.9 . . ?
C4 C3 N1 113.5(3) . . ?
C4 C3 H3A 108.9 . . ?
C4 C3 H3B 108.9 . . ?
H3A C3 H3B 107.7 . . ?
C5 C7 H7 121.2 . . ?
C00R C7 H7 121.2 . . ?
C00R C7 C5 117.6(5) . . ?
C4 C6 H6 119.2 . . ?
C8 C6 C4 121.5(5) . . ?
C8 C6 H6 119.2 . . ?
C4 C5 C7 121.7(5) . . ?
C4 C5 H5A 119.2 . . ?
C7 C5 H5A 119.2 . . ?
O10 C9 O7 126.0(4) . . ?
O10 C9 C10 117.3(3) . . ?
O7 C9 C10 116.7(3) . . ?
C6 C8 H8 121.3 . . ?
C6 C8 C00R 117.4(5) . . ?
C00R C8 H8 121.3 . . ?
P2 C2 H2A 108.4 . . ?
P2 C2 H2B 108.4 . . ?
N1 C2 P2 115.7(3) . . ?
N1 C2 H2A 108.4 . . ?
N1 C2 H2B 108.4 . . ?
H2A C2 H2B 107.4 . . ?
F1 C00R C8 117.7(5) . . ?
C7 C00R F1 118.5(5) . . ?
C7 C00R C8 123.7(5) . . ?
H11A O11 H11B 104.5 . . ?
H12A O12 H12B 109.5 . . ?

loop_
_geom_bond_atom_site_label_1
_geom_bond_atom_site_label_2
_geom_bond_distance
_geom_bond_site_symmetry_2
_geom_bond_publ_flag
Gd1 O8 2.435(3) . ?
Gd1 O4 2.366(3) . ?
Gd1 O10 2.449(3) 4_556 ?
Gd1 O9 2.481(3) 4_556 ?
Gd1 O7 2.452(3) . ?
Gd1 O1 2.324(3) . ?
Gd1 O2 2.331(3) 7_556 ?
Gd1 O6 2.420(3) 7_556 ?
P2 O4 1.489(3) . ?
P2 O5 1.564(3) . ?
P2 O6 1.507(3) . ?
P2 C2 1.833(4) . ?
P1 O3 1.551(3) . ?
P1 O1 1.496(3) . ?
P1 O2 1.500(3) . ?
P1 C1 1.820(4) . ?
F1 C00R 1.356(6) . ?
O8 C10 1.253(4) . ?
O10 C9 1.256(4) . ?
O9 C10 1.252(4) . ?
O7 C9 1.261(4) . ?
O3 H3 0.8200 . ?
O5 H5 0.8200 . ?
N1 H1 0.9800 . ?
N1 C1 1.500(5) . ?
N1 C3 1.534(5) . ?
N1 C2 1.511(5) . ?
C10 C9 1.538(5) . ?
C4 C3 1.490(6) . ?
C4 C6 1.390(6) . ?
C4 C5 1.387(6) . ?
C1 H1A 0.9700 . ?
C1 H1B 0.9700 . ?
C3 H3A 0.9700 . ?
C3 H3B 0.9700 . ?
C7 H7 0.9300 . ?
C7 C5 1.397(7) . ?
C7 C00R 1.350(7) . ?
C6 H6 0.9300 . ?
C6 C8 1.385(7) . ?
C5 H5A 0.9300 . ?
C8 H8 0.9300 . ?
C8 C00R 1.386(7) . ?
C2 H2A 0.9700 . ?
C2 H2B 0.9700 . ?
O11 H11A 0.8496 . ?
O11 H11B 0.8503 . ?
O12 H12A 0.8492 . ?
O12 H12B 0.8501 . ?
